data_4022498
loop_
_publ_author_name
'Alexander A. Tishkov'
'Alexey V. Lesiv'
'Yulya A. Khomutova'
'Yury A. Strelenko'
'Ivan D. Nesterov'
'Michael Yu. Antipin'
'Sema L. Ioffe'
'Scott E. Denmark'

_publ_section_title
;
 2-Silyloxy-1,2-oxazines, a New Type of Acetals of
 Conjugated Nitroso Alkenes
;
_journal_name_full 'Journal of Organic Chemistry'
_journal_page_first 9477
_journal_page_last 9480
_journal_paper_doi 10.1021/jo034669a
_journal_volume 68
_journal_year 2003
_chemical_formula_sum 'C14 H19 N O4'
_chemical_formula_weight 265.30
_chemical_name_systematic
; 
 ? 
;
_space_group_IT_number 2
_symmetry_cell_setting triclinic
_symmetry_space_group_name_Hall '-P 1'
_symmetry_space_group_name_H-M 'P -1'
_atom_sites_solution_hydrogens geom
_atom_sites_solution_primary direct
_atom_sites_solution_secondary difmap
_audit_creation_method SHELXL-97
_cell_angle_alpha 87.022(10)
_cell_angle_beta 71.556(13)
_cell_angle_gamma 85.261(12)
_cell_formula_units_Z 2
_cell_length_a 7.831(4)
_cell_length_b 8.097(4)
_cell_length_c 11.193(6)
_cell_measurement_reflns_used 1024
_cell_measurement_temperature 110(2)
_cell_measurement_theta_max 27.221
_cell_measurement_theta_min 2.536
_cell_volume 670.7(6)
_computing_cell_refinement 'SAINTPlus (Bruker, 1998a)'
_computing_data_collection 'SMART (Bruker, 1998b)'
_computing_data_reduction 'SAINTPlus (Bruker, 1998a)'
_computing_molecular_graphics 'SHELXTL ver. 5.1 (Sheldrick, 1998b)'
_computing_publication_material 'SHELXTL ver. 5.1 (Sheldrick, 1998b)'
_computing_structure_refinement 'SHELXTL ver. 5.1 (Sheldrick, 1998b)'
_computing_structure_solution 'SHELXTL ver. 5.1 (Sheldrick, 1998b)'
_diffrn_ambient_temperature 110(2)
_diffrn_measured_fraction_theta_full 0.869
_diffrn_measured_fraction_theta_max 0.869
_diffrn_measurement_device_type 'Bruker SMART 1000 CCD area detector'
_diffrn_measurement_method 'phi and omega scans'
_diffrn_radiation_monochromator graphite
_diffrn_radiation_source 'fine-focus sealed tube'
_diffrn_radiation_type MoK\a
_diffrn_radiation_wavelength 0.71073
_diffrn_reflns_av_R_equivalents 0.0511
_diffrn_reflns_av_sigmaI/netI 0.0923
_diffrn_reflns_limit_h_max 10
_diffrn_reflns_limit_h_min -10
_diffrn_reflns_limit_k_max 10
_diffrn_reflns_limit_k_min -10
_diffrn_reflns_limit_l_max 14
_diffrn_reflns_limit_l_min -14
_diffrn_reflns_number 6003
_diffrn_reflns_theta_full 28.07
_diffrn_reflns_theta_max 28.07
_diffrn_reflns_theta_min 1.92
_exptl_absorpt_coefficient_mu 0.096
_exptl_absorpt_correction_T_max 0.9685
_exptl_absorpt_correction_T_min 0.5237
_exptl_absorpt_correction_type multi-scan
_exptl_absorpt_process_details 'SADABS (Sheldrick, 1998a)'
_exptl_crystal_colour colorless
_exptl_crystal_density_diffrn 1.314
_exptl_crystal_density_method 'not measured'
_exptl_crystal_description plate
_exptl_crystal_F_000 284
_exptl_crystal_size_max 0.6
_exptl_crystal_size_mid 0.4
_exptl_crystal_size_min 0.2
_refine_diff_density_max 0.429
_refine_diff_density_min -0.248
_refine_diff_density_rms 0.069
_refine_ls_extinction_method none
_refine_ls_goodness_of_fit_ref 0.881
_refine_ls_hydrogen_treatment constr
_refine_ls_matrix_type full
_refine_ls_number_parameters 248
_refine_ls_number_reflns 2840
_refine_ls_number_restraints 0
_refine_ls_restrained_S_all 0.881
_refine_ls_R_factor_all 0.1148
_refine_ls_R_factor_gt 0.0631
_refine_ls_shift/su_max 0.037
_refine_ls_shift/su_mean 0.002
_refine_ls_structure_factor_coef Fsqd
_refine_ls_weighting_details 'calc w=1/[\s^2^(Fo^2^)+(0.0970P)^2^+0.0000P] where P=(Fo^2^+2Fc^2^)/3'
_refine_ls_weighting_scheme calc
_refine_ls_wR_factor_gt 0.1461
_refine_ls_wR_factor_ref 0.1723
_reflns_number_gt 1453
_reflns_number_total 2840
_reflns_threshold_expression I>2\s(I)
_cod_data_source_file jo034669asi20030519_115754.cif
_cod_data_source_block alkylnitronate
_cod_database_code 4022498

loop_
_symmetry_equiv_pos_as_xyz
'x, y, z'
'-x, -y, -z'

loop_
_atom_site_label
_atom_site_type_symbol
_atom_site_fract_x
_atom_site_fract_y
_atom_site_fract_z
_atom_site_U_iso_or_equiv
_atom_site_adp_type
_atom_site_occupancy
_atom_site_symmetry_multiplicity
_atom_site_calc_flag
O1 O 0.4084(2) 0.6727(2) 0.53584(15) 0.0274(4) Uani 1 1 d
O2 O 0.6674(2) 0.7199(2) 0.56646(17) 0.0328(5) Uani 1 1 d
N2 N 0.5147(3) 0.6629(2) 0.61920(19) 0.0252(5) Uani 1 1 d
O3 O 0.1623(2) 0.8298(2) 0.66726(16) 0.0288(5) Uani 1 1 d
C3 C 0.4552(3) 0.5992(3) 0.7328(2) 0.0253(6) Uani 1 1 d
O4 O 0.2780(3) -0.1174(2) 1.00197(17) 0.0359(5) Uani 1 1 d
C4 C 0.2696(3) 0.5379(3) 0.7877(2) 0.0241(6) Uani 1 1 d
H4 H 0.200(3) 0.619(3) 0.855(2) 0.017(6) Uiso 1 1 d
C5 C 0.1696(4) 0.5387(3) 0.6901(2) 0.0266(6) Uani 1 1 d
H5B H 0.202(3) 0.434(3) 0.640(2) 0.020(6) Uiso 1 1 d
H5A H 0.038(4) 0.539(3) 0.730(2) 0.019(6) Uiso 1 1 d
C6 C 0.2140(3) 0.6838(3) 0.5978(2) 0.0254(6) Uani 1 1 d
C7 C 0.5769(4) 0.5993(4) 0.8119(3) 0.0320(6) Uani 1 1 d
H7C H 0.697(7) 0.539(6) 0.776(4) 0.114(17) Uiso 1 1 d
H7B H 0.606(7) 0.702(7) 0.804(5) 0.109(17) Uiso 1 1 d
H7A H 0.521(7) 0.548(6) 0.882(5) 0.096(16) Uiso 1 1 d
C8 C 0.2768(3) 0.3656(3) 0.8502(2) 0.0242(6) Uani 1 1 d
C9 C 0.3741(3) 0.2300(3) 0.7789(2) 0.0288(6) Uani 1 1 d
H9 H 0.441(3) 0.248(3) 0.692(2) 0.019(6) Uiso 1 1 d
C10 C 0.3724(4) 0.0730(3) 0.8328(2) 0.0293(6) Uani 1 1 d
H10 H 0.448(4) -0.021(3) 0.784(2) 0.028(7) Uiso 1 1 d
C11 C 0.2740(4) 0.0441(3) 0.9583(2) 0.0275(6) Uani 1 1 d
C12 C 0.1802(3) 0.1769(3) 1.0312(2) 0.0267(6) Uani 1 1 d
H12 H 0.116(4) 0.150(3) 1.122(2) 0.028(7) Uiso 1 1 d
C13 C 0.1849(3) 0.3350(3) 0.9760(2) 0.0259(6) Uani 1 1 d
H13 H 0.123(3) 0.434(3) 1.024(2) 0.016(6) Uiso 1 1 d
C14 C 0.1378(4) 0.6784(4) 0.4898(3) 0.0302(6) Uani 1 1 d
H14C H 0.172(4) 0.578(4) 0.460(3) 0.046(9) Uiso 1 1 d
H14B H 0.195(4) 0.764(4) 0.425(3) 0.036(8) Uiso 1 1 d
H14A H 0.005(5) 0.698(4) 0.519(3) 0.047(9) Uiso 1 1 d
C15 C 0.2012(4) 0.9814(3) 0.5935(3) 0.0352(7) Uani 1 1 d
H15C H 0.135(5) 1.003(4) 0.532(3) 0.058(10) Uiso 1 1 d
H15B H 0.340(5) 0.982(4) 0.550(3) 0.058(10) Uiso 1 1 d
H15A H 0.189(4) 1.067(4) 0.645(3) 0.038(8) Uiso 1 1 d
C16 C 0.1714(5) -0.1513(4) 1.1288(3) 0.0392(7) Uani 1 1 d
H16C H 0.187(4) -0.273(4) 1.140(3) 0.040(8) Uiso 1 1 d
H16B H 0.042(5) -0.120(4) 1.142(3) 0.046(9) Uiso 1 1 d
H16A H 0.216(4) -0.091(4) 1.177(3) 0.033(8) Uiso 1 1 d

loop_
_atom_site_aniso_label
_atom_site_aniso_U_11
_atom_site_aniso_U_22
_atom_site_aniso_U_33
_atom_site_aniso_U_23
_atom_site_aniso_U_13
_atom_site_aniso_U_12
O1 0.0227(9) 0.0330(10) 0.0234(9) 0.0017(8) -0.0035(7) -0.0003(7)
O2 0.0225(9) 0.0338(11) 0.0375(10) 0.0052(9) -0.0025(8) -0.0073(8)
N2 0.0221(11) 0.0217(11) 0.0296(11) 0.0011(9) -0.0057(9) -0.0001(8)
O3 0.0304(10) 0.0220(9) 0.0292(9) 0.0005(8) -0.0032(8) 0.0006(7)
C3 0.0275(13) 0.0203(13) 0.0255(13) 0.0013(11) -0.0055(11) 0.0003(10)
O4 0.0408(12) 0.0256(10) 0.0352(11) 0.0073(8) -0.0053(9) 0.0015(8)
C4 0.0239(12) 0.0235(13) 0.0215(12) 0.0001(10) -0.0026(10) -0.0013(10)
C5 0.0269(14) 0.0233(14) 0.0267(13) 0.0030(11) -0.0046(11) -0.0028(10)
C6 0.0221(12) 0.0242(13) 0.0274(13) 0.0006(11) -0.0041(10) -0.0027(10)
C7 0.0311(16) 0.0336(17) 0.0317(15) 0.0021(14) -0.0108(13) -0.0036(13)
C8 0.0258(13) 0.0218(13) 0.0230(12) 0.0033(10) -0.0050(10) -0.0028(10)
C9 0.0303(14) 0.0285(15) 0.0230(13) 0.0019(11) -0.0017(11) -0.0044(11)
C10 0.0310(14) 0.0234(14) 0.0307(14) -0.0001(12) -0.0067(12) 0.0019(11)
C11 0.0295(14) 0.0226(13) 0.0299(13) 0.0061(11) -0.0091(11) -0.0039(11)
C12 0.0273(13) 0.0285(14) 0.0222(13) 0.0038(11) -0.0052(11) -0.0040(11)
C13 0.0269(13) 0.0263(14) 0.0234(12) -0.0009(11) -0.0066(11) -0.0011(11)
C14 0.0270(14) 0.0301(16) 0.0326(15) 0.0028(13) -0.0084(12) -0.0032(12)
C15 0.0471(19) 0.0217(15) 0.0373(16) 0.0034(13) -0.0145(15) -0.0028(12)
C16 0.0435(19) 0.0334(18) 0.0375(17) 0.0140(14) -0.0091(15) -0.0067(14)

loop_
_atom_type_symbol
_atom_type_description
_atom_type_scat_dispersion_real
_atom_type_scat_dispersion_imag
_atom_type_scat_source
C C 0.0033 0.0016 'International Tables Vol C Tables 4.2.6.8 and 6.1.1.4'
H H 0.0000 0.0000 'International Tables Vol C Tables 4.2.6.8 and 6.1.1.4'
N N 0.0061 0.0033 'International Tables Vol C Tables 4.2.6.8 and 6.1.1.4'
O O 0.0106 0.0060 'International Tables Vol C Tables 4.2.6.8 and 6.1.1.4'

loop_
_geom_angle_atom_site_label_1
_geom_angle_atom_site_label_2
_geom_angle_atom_site_label_3
_geom_angle
N2 O1 C6 114.86(17)
O2 N2 C3 127.3(2)
O2 N2 O1 111.17(18)
C3 N2 O1 121.5(2)
C6 O3 C15 114.9(2)
N2 C3 C7 116.6(2)
N2 C3 C4 123.2(2)
C7 C3 C4 120.1(2)
C11 O4 C16 117.2(2)
C3 C4 C5 112.3(2)
C3 C4 C8 111.2(2)
C5 C4 C8 111.0(2)
C6 C5 C4 111.7(2)
O3 C6 O1 109.76(19)
O3 C6 C5 107.6(2)
O1 C6 C5 107.9(2)
O3 C6 C14 114.2(2)
O1 C6 C14 103.40(19)
C5 C6 C14 113.8(2)
C13 C8 C9 117.4(2)
C13 C8 C4 122.1(2)
C9 C8 C4 120.4(2)
C10 C9 C8 120.7(2)
C9 C10 C11 120.9(2)
O4 C11 C10 116.3(2)
O4 C11 C12 124.4(2)
C10 C11 C12 119.3(2)
C13 C12 C11 119.1(2)
C8 C13 C12 122.4(2)

loop_
_geom_bond_atom_site_label_1
_geom_bond_atom_site_label_2
_geom_bond_distance
O1 N2 1.429(3)
O1 C6 1.457(3)
O2 N2 1.268(3)
N2 C3 1.302(3)
O3 C6 1.408(3)
O3 C15 1.442(3)
C3 C7 1.492(4)
C3 C4 1.503(3)
O4 C11 1.374(3)
O4 C16 1.426(4)
C4 C5 1.532(4)
C4 C8 1.533(4)
C5 C6 1.510(4)
C6 C14 1.512(4)
C8 C13 1.383(3)
C8 C9 1.411(3)
C9 C10 1.377(4)
C10 C11 1.391(4)
C11 C12 1.394(4)
C12 C13 1.391(4)

loop_
_geom_torsion_atom_site_label_1
_geom_torsion_atom_site_label_2
_geom_torsion_atom_site_label_3
_geom_torsion_atom_site_label_4
_geom_torsion
C6 O1 N2 O2 -153.34(19)
C6 O1 N2 C3 27.9(3)
O2 N2 C3 C7 2.7(4)
O1 N2 C3 C7 -178.7(2)
O2 N2 C3 C4 178.7(2)
O1 N2 C3 C4 -2.7(3)
N2 C3 C4 C5 7.2(3)
C7 C3 C4 C5 -176.9(2)
N2 C3 C4 C8 132.3(2)
C7 C3 C4 C8 -51.8(3)
C3 C4 C5 C6 -35.4(3)
C8 C4 C5 C6 -160.5(2)
C15 O3 C6 O1 60.9(3)
C15 O3 C6 C5 178.0(2)
C15 O3 C6 C14 -54.7(3)
N2 O1 C6 O3 62.1(2)
N2 O1 C6 C5 -54.8(2)
N2 O1 C6 C14 -175.64(19)
C4 C5 C6 O3 -59.8(3)
C4 C5 C6 O1 58.5(3)
C4 C5 C6 C14 172.6(2)
C3 C4 C8 C13 121.7(2)
C5 C4 C8 C13 -112.5(3)
C3 C4 C8 C9 -60.5(3)
C5 C4 C8 C9 65.2(3)
C13 C8 C9 C10 1.7(4)
C4 C8 C9 C10 -176.2(2)
C8 C9 C10 C11 0.4(4)
C16 O4 C11 C10 -177.2(3)
C16 O4 C11 C12 3.2(4)
C9 C10 C11 O4 178.5(2)
C9 C10 C11 C12 -1.8(4)
O4 C11 C12 C13 -179.3(2)
C10 C11 C12 C13 1.0(4)
C9 C8 C13 C12 -2.5(4)
C4 C8 C13 C12 175.3(2)
C11 C12 C13 C8 1.1(4)
